data_4315723
loop_
_publ_author_name
'Damijana Urankar'
'Balazs Pinter'
'Andrej Pevec'
'Frank De Proft'
'Iztok Turel'
'Janez Ko\<smrlj'

_publ_contact_author_address
;
Faculty of Chemistry and Chemical Technology
University of Ljubljana
A\<sker\<ceva 5, P. O. Box 537
1000 Ljubljana
Slovenia
;
_publ_contact_author_email janez.kosmrlj@fkkt.uni-lj.si
_publ_contact_author_name 'Janez Ko\<smrlj'
_publ_section_title
;
 Click-Triazole N2 Coordination to Transition-Metal Ions Is Assisted by a
 Pendant Pyridine Substituent
;
_journal_name_full 'Inorganic Chemistry'
_journal_page_first 4820
_journal_page_last 4829
_journal_paper_doi 10.1021/ic902354e
_journal_volume 49
_journal_year 2010
_chemical_formula_sum 'C14 H12 Cl2 N4 Pt'
_chemical_formula_weight 502.27
_chemical_name_systematic
;
 ?
;
_space_group_IT_number 14
_symmetry_cell_setting monoclinic
_symmetry_space_group_name_Hall '-P 2yab'
_symmetry_space_group_name_H-M 'P 1 21/a 1'
_atom_sites_solution_hydrogens geom
_atom_sites_solution_primary direct
_atom_sites_solution_secondary difmap
_audit_creation_method SHELXL-97
_cell_angle_alpha 90.00
_cell_angle_beta 92.992(2)
_cell_angle_gamma 90.00
_cell_formula_units_Z 4
_cell_length_a 9.3229(2)
_cell_length_b 9.2897(3)
_cell_length_c 17.4537(5)
_cell_measurement_reflns_used 3416
_cell_measurement_temperature 293(2)
_cell_measurement_theta_max 27.48
_cell_measurement_theta_min 2.55
_cell_volume 1509.55(7)
_computing_cell_refinement 'DENZO and SCALEPACK (Otwinowski & Minor, 1997)'
_computing_data_collection 'COLLECT (Nonius, 1998)'
_computing_data_reduction 'DENZO and SCALEPACK'
_computing_publication_material 'WinGX (Farrugia, 1999)'
_computing_structure_refinement 'SHELXL-97 (Sheldrick, 2008)'
_computing_structure_solution 'DENZO and SCALEPACK'
_diffrn_ambient_temperature 293(2)
_diffrn_measured_fraction_theta_full 0.992
_diffrn_measured_fraction_theta_max 0.992
_diffrn_measurement_device_type
;
Nonius KappaCCD area-detector diffractometer
;
_diffrn_measurement_method '\w scans and \f scans'
_diffrn_radiation_monochromator graphite
_diffrn_radiation_source 'fine-focus sealed tube'
_diffrn_radiation_type MoK\a
_diffrn_radiation_wavelength 0.71073
_diffrn_reflns_av_R_equivalents 0.039
_diffrn_reflns_av_sigmaI/netI 0.0268
_diffrn_reflns_limit_h_max 11
_diffrn_reflns_limit_h_min -11
_diffrn_reflns_limit_k_max 11
_diffrn_reflns_limit_k_min -11
_diffrn_reflns_limit_l_max 22
_diffrn_reflns_limit_l_min -22
_diffrn_reflns_number 15147
_diffrn_reflns_theta_full 27.00
_diffrn_reflns_theta_max 27.00
_diffrn_reflns_theta_min 3.27
_exptl_absorpt_coefficient_mu 9.646
_exptl_absorpt_correction_T_max 0.5125
_exptl_absorpt_correction_T_min 0.0713
_exptl_absorpt_correction_type multi-scan
_exptl_absorpt_process_details 'SCALEPACK (Otwinowski & Minor, 1997)'
_exptl_crystal_colour colorless
_exptl_crystal_density_diffrn 2.210
_exptl_crystal_density_method 'not measured'
_exptl_crystal_description prism
_exptl_crystal_F_000 944
_exptl_crystal_size_max 0.58
_exptl_crystal_size_mid 0.15
_exptl_crystal_size_min 0.08
_refine_diff_density_max 1.642
_refine_diff_density_min -1.471
_refine_diff_density_rms 0.152
_refine_ls_extinction_method none
_refine_ls_goodness_of_fit_ref 1.039
_refine_ls_hydrogen_treatment constr
_refine_ls_matrix_type full
_refine_ls_number_parameters 190
_refine_ls_number_reflns 3268
_refine_ls_number_restraints 0
_refine_ls_restrained_S_all 1.039
_refine_ls_R_factor_all 0.0334
_refine_ls_R_factor_gt 0.0285
_refine_ls_shift/su_max 0.003
_refine_ls_shift/su_mean 0.0001
_refine_ls_structure_factor_coef Fsqd
_refine_ls_weighting_details 'calc w=1/[\s^2^(Fo^2^)+(0.0551P)^2^+0.9072P] where P=(Fo^2^+2Fc^2^)/3'
_refine_ls_weighting_scheme calc
_refine_ls_wR_factor_gt 0.0761
_refine_ls_wR_factor_ref 0.0800
_reflns_number_gt 2905
_reflns_number_total 3268
_reflns_threshold_expression >2\s(I)
_cod_data_source_file ic902354e_si_001_3.cif
_cod_data_source_block 1
_cod_database_code 4315723

loop_
_symmetry_equiv_pos_as_xyz
'x, y, z'
'-x+1/2, y+1/2, -z'
'-x, -y, -z'
'x-1/2, -y-1/2, z'

loop_
_atom_site_label
_atom_site_type_symbol
_atom_site_fract_x
_atom_site_fract_y
_atom_site_fract_z
_atom_site_U_iso_or_equiv
_atom_site_adp_type
_atom_site_occupancy
_atom_site_symmetry_multiplicity
_atom_site_calc_flag
_atom_site_refinement_flags
_atom_site_disorder_assembly
_atom_site_disorder_group
Pt1 Pt 0.485622(16) 0.223281(18) 0.688988(9) 0.03052(9) Uani 1 1 d . . .
Cl1 Cl 0.53936(14) 0.11537(14) 0.57656(7) 0.0454(3) Uani 1 1 d . . .
Cl2 Cl 0.44062(15) 0.00209(14) 0.73977(7) 0.0507(3) Uani 1 1 d . . .
N1 N 0.3553(4) 0.4419(4) 0.7831(2) 0.0348(8) Uani 1 1 d . . .
N2 N 0.4299(4) 0.3185(4) 0.7856(2) 0.0362(8) Uani 1 1 d . . .
N3 N 0.4464(5) 0.2749(4) 0.8567(2) 0.0379(9) Uani 1 1 d . . .
N4 N 0.5283(4) 0.4206(4) 0.6458(2) 0.0345(8) Uani 1 1 d . . .
C1 C 0.3192(5) 0.5115(6) 0.7101(3) 0.0413(11) Uani 1 1 d . . .
H1A H 0.2735 0.6031 0.7196 0.050 Uiso 1 1 calc R . .
H1B H 0.2503 0.4521 0.6809 0.050 Uiso 1 1 calc R . .
C2 C 0.4482(5) 0.5370(5) 0.6627(3) 0.0347(9) Uani 1 1 d . . .
C3 C 0.4787(6) 0.6710(6) 0.6343(3) 0.0485(12) Uani 1 1 d . . .
H3 H 0.4222 0.7495 0.6464 0.058 Uiso 1 1 calc R . .
C4 C 0.5909(7) 0.6892(7) 0.5888(4) 0.0557(15) Uani 1 1 d . . .
H4 H 0.6121 0.7798 0.5696 0.067 Uiso 1 1 calc R . .
C5 C 0.6715(6) 0.5736(7) 0.5717(3) 0.0567(14) Uani 1 1 d . . .
H5 H 0.7480 0.5836 0.5399 0.068 Uiso 1 1 calc R . .
C6 C 0.6396(5) 0.4417(6) 0.6015(3) 0.0438(11) Uani 1 1 d . . .
H6 H 0.6975 0.3636 0.5906 0.053 Uiso 1 1 calc R . .
C4A C 0.3794(4) 0.3717(5) 0.9014(3) 0.0348(9) Uani 1 1 d . . .
C5A C 0.3213(5) 0.4770(5) 0.8544(3) 0.0390(10) Uani 1 1 d . . .
H5A H 0.2690 0.5568 0.8691 0.047 Uiso 1 1 calc R . .
C1B C 0.3771(5) 0.3585(5) 0.9849(3) 0.0371(10) Uani 1 1 d . . .
C2B C 0.4549(6) 0.2529(6) 1.0240(4) 0.0464(12) Uani 1 1 d . . .
H2B H 0.5107 0.1888 0.9974 0.056 Uiso 1 1 calc R . .
C3B C 0.4498(7) 0.2427(7) 1.1034(4) 0.0565(15) Uani 1 1 d . . .
H3B H 0.5012 0.1707 1.1297 0.068 Uiso 1 1 calc R . .
C4B C 0.3690(6) 0.3383(8) 1.1432(3) 0.0581(16) Uani 1 1 d . . .
H4B H 0.3656 0.3303 1.1962 0.070 Uiso 1 1 calc R . .
C5B C 0.2932(6) 0.4458(8) 1.1050(3) 0.0595(16) Uani 1 1 d . . .
H5B H 0.2394 0.5112 1.1318 0.071 Uiso 1 1 calc R . .
C6B C 0.2981(6) 0.4550(6) 1.0265(3) 0.0475(12) Uani 1 1 d . . .
H6B H 0.2472 0.5279 1.0006 0.057 Uiso 1 1 calc R . .

loop_
_atom_site_aniso_label
_atom_site_aniso_U_11
_atom_site_aniso_U_22
_atom_site_aniso_U_33
_atom_site_aniso_U_23
_atom_site_aniso_U_13
_atom_site_aniso_U_12
Pt1 0.03766(13) 0.02591(13) 0.02845(13) -0.00119(6) 0.00623(8) 0.00389(5)
Cl1 0.0651(7) 0.0418(6) 0.0300(6) -0.0048(5) 0.0096(5) 0.0084(5)
Cl2 0.0809(9) 0.0298(5) 0.0431(7) 0.0030(5) 0.0203(6) 0.0010(6)
N1 0.0389(19) 0.0309(19) 0.035(2) -0.0038(16) 0.0082(15) 0.0095(15)
N2 0.045(2) 0.0266(18) 0.037(2) -0.0014(17) 0.0084(16) 0.0041(16)
N3 0.051(2) 0.031(2) 0.032(2) -0.0007(15) 0.0067(17) 0.0028(16)
N4 0.0361(19) 0.032(2) 0.035(2) 0.0029(16) 0.0016(15) -0.0025(15)
C1 0.038(2) 0.048(3) 0.038(3) 0.005(2) 0.0005(18) 0.014(2)
C2 0.039(2) 0.026(2) 0.038(2) 0.0033(19) -0.0039(17) 0.0041(17)
C3 0.062(3) 0.036(3) 0.046(3) 0.003(2) -0.010(2) 0.006(2)
C4 0.069(4) 0.042(3) 0.055(3) 0.015(3) -0.013(3) -0.016(3)
C5 0.054(3) 0.066(4) 0.052(3) 0.016(3) 0.008(2) -0.010(3)
C6 0.040(2) 0.048(3) 0.044(3) 0.007(2) 0.0081(19) 0.000(2)
C4A 0.032(2) 0.032(2) 0.040(2) -0.0061(19) 0.0085(16) -0.0035(17)
C5A 0.038(2) 0.041(3) 0.040(2) -0.007(2) 0.0113(18) 0.0084(18)
C1B 0.037(2) 0.039(3) 0.036(2) -0.005(2) 0.0092(17) -0.0103(18)
C2B 0.050(3) 0.046(3) 0.044(3) 0.000(2) 0.009(2) -0.004(2)
C3B 0.050(3) 0.073(4) 0.046(4) 0.015(3) -0.002(3) -0.013(3)
C4B 0.058(3) 0.081(4) 0.036(3) -0.008(3) 0.006(2) -0.032(3)
C5B 0.059(3) 0.072(4) 0.049(3) -0.017(3) 0.024(3) -0.019(3)
C6B 0.050(3) 0.052(3) 0.041(3) -0.009(2) 0.012(2) -0.002(2)

loop_
_atom_type_symbol
_atom_type_description
_atom_type_scat_dispersion_real
_atom_type_scat_dispersion_imag
_atom_type_scat_source
C C 0.0033 0.0016 'International Tables Vol C Tables 4.2.6.8 and 6.1.1.4'
H H 0.0000 0.0000 'International Tables Vol C Tables 4.2.6.8 and 6.1.1.4'
N N 0.0061 0.0033 'International Tables Vol C Tables 4.2.6.8 and 6.1.1.4'
Cl Cl 0.1484 0.1585 'International Tables Vol C Tables 4.2.6.8 and 6.1.1.4'
Pt Pt -1.7033 8.3905 'International Tables Vol C Tables 4.2.6.8 and 6.1.1.4'

loop_
_geom_angle_atom_site_label_1
_geom_angle_atom_site_label_2
_geom_angle_atom_site_label_3
_geom_angle
_geom_angle_site_symmetry_1
_geom_angle_site_symmetry_3
_geom_angle_publ_flag
N2 Pt1 N4 88.75(16) . . ?
N2 Pt1 Cl1 177.55(12) . . ?
N4 Pt1 Cl1 91.23(11) . . ?
N2 Pt1 Cl2 90.54(12) . . ?
N4 Pt1 Cl2 178.82(11) . . ?
Cl1 Pt1 Cl2 89.51(5) . . ?
N2 N1 C5A 108.9(4) . . ?
N2 N1 C1 120.4(4) . . ?
C5A N1 C1 130.6(4) . . ?
N3 N2 N1 109.4(4) . . ?
N3 N2 Pt1 129.9(3) . . ?
N1 N2 Pt1 120.5(3) . . ?
N2 N3 C4A 107.7(4) . . ?
C6 N4 C2 117.5(4) . . ?
C6 N4 Pt1 121.2(3) . . ?
C2 N4 Pt1 121.3(3) . . ?
N1 C1 C2 113.2(4) . . ?
N1 C1 H1A 108.9 . . ?
C2 C1 H1A 108.9 . . ?
N1 C1 H1B 108.9 . . ?
C2 C1 H1B 108.9 . . ?
H1A C1 H1B 107.7 . . ?
N4 C2 C3 121.2(5) . . ?
N4 C2 C1 117.2(4) . . ?
C3 C2 C1 121.6(4) . . ?
C4 C3 C2 120.3(5) . . ?
C4 C3 H3 119.9 . . ?
C2 C3 H3 119.9 . . ?
C5 C4 C3 119.0(5) . . ?
C5 C4 H4 120.5 . . ?
C3 C4 H4 120.5 . . ?
C4 C5 C6 119.4(5) . . ?
C4 C5 H5 120.3 . . ?
C6 C5 H5 120.3 . . ?
N4 C6 C5 122.7(5) . . ?
N4 C6 H6 118.7 . . ?
C5 C6 H6 118.7 . . ?
N3 C4A C5A 108.0(4) . . ?
N3 C4A C1B 123.0(4) . . ?
C5A C4A C1B 129.0(4) . . ?
N1 C5A C4A 106.0(4) . . ?
N1 C5A H5A 127.0 . . ?
C4A C5A H5A 127.0 . . ?
C2B C1B C6B 118.7(5) . . ?
C2B C1B C4A 121.2(4) . . ?
C6B C1B C4A 120.2(5) . . ?
C1B C2B C3B 119.8(6) . . ?
C1B C2B H2B 120.1 . . ?
C3B C2B H2B 120.1 . . ?
C4B C3B C2B 120.4(6) . . ?
C4B C3B H3B 119.8 . . ?
C2B C3B H3B 119.8 . . ?
C5B C4B C3B 120.3(5) . . ?
C5B C4B H4B 119.9 . . ?
C3B C4B H4B 119.9 . . ?
C4B C5B C6B 119.0(6) . . ?
C4B C5B H5B 120.5 . . ?
C6B C5B H5B 120.5 . . ?
C5B C6B C1B 121.8(6) . . ?
C5B C6B H6B 119.1 . . ?
C1B C6B H6B 119.1 . . ?

loop_
_geom_bond_atom_site_label_1
_geom_bond_atom_site_label_2
_geom_bond_distance
_geom_bond_site_symmetry_2
_geom_bond_publ_flag
Pt1 N2 1.997(4) . ?
Pt1 N4 2.029(4) . ?
Pt1 Cl1 2.2824(11) . ?
Pt1 Cl2 2.2853(13) . ?
N1 N2 1.340(5) . ?
N1 C5A 1.341(6) . ?
N1 C1 1.452(6) . ?
N2 N3 1.306(6) . ?
N3 C4A 1.363(6) . ?
N4 C6 1.340(6) . ?
N4 C2 1.355(6) . ?
C1 C2 1.514(6) . ?
C1 H1A 0.9700 . ?
C1 H1B 0.9700 . ?
C2 C3 1.375(7) . ?
C3 C4 1.357(9) . ?
C3 H3 0.9300 . ?
C4 C5 1.353(9) . ?
C4 H4 0.9300 . ?
C5 C6 1.370(8) . ?
C5 H5 0.9300 . ?
C6 H6 0.9300 . ?
C4A C5A 1.369(7) . ?
C4A C1B 1.464(6) . ?
C5A H5A 0.9300 . ?
C1B C2B 1.380(8) . ?
C1B C6B 1.389(7) . ?
C2B C3B 1.393(9) . ?
C2B H2B 0.9300 . ?
C3B C4B 1.376(10) . ?
C3B H3B 0.9300 . ?
C4B C5B 1.375(10) . ?
C4B H4B 0.9300 . ?
C5B C6B 1.376(8) . ?
C5B H5B 0.9300 . ?
C6B H6B 0.9300 . ?

loop_
_geom_torsion_atom_site_label_1
_geom_torsion_atom_site_label_2
_geom_torsion_atom_site_label_3
_geom_torsion_atom_site_label_4
_geom_torsion
_geom_torsion_site_symmetry_1
_geom_torsion_site_symmetry_2
_geom_torsion_site_symmetry_3
_geom_torsion_site_symmetry_4
_geom_torsion_publ_flag
C5A N1 N2 N3 -0.9(5) . . . . ?
C1 N1 N2 N3 -178.5(4) . . . . ?
C5A N1 N2 Pt1 174.9(3) . . . . ?
C1 N1 N2 Pt1 -2.7(6) . . . . ?
N4 Pt1 N2 N3 -145.4(4) . . . . ?
Cl1 Pt1 N2 N3 125(3) . . . . ?
Cl2 Pt1 N2 N3 33.7(4) . . . . ?
N4 Pt1 N2 N1 39.7(3) . . . . ?
Cl1 Pt1 N2 N1 -50(3) . . . . ?
Cl2 Pt1 N2 N1 -141.2(3) . . . . ?
N1 N2 N3 C4A 0.7(5) . . . . ?
Pt1 N2 N3 C4A -174.7(3) . . . . ?
N2 Pt1 N4 C6 142.4(4) . . . . ?
Cl1 Pt1 N4 C6 -40.0(4) . . . . ?
Cl2 Pt1 N4 C6 89(5) . . . . ?
N2 Pt1 N4 C2 -35.5(4) . . . . ?
Cl1 Pt1 N4 C2 142.1(3) . . . . ?
Cl2 Pt1 N4 C2 -89(5) . . . . ?
N2 N1 C1 C2 -53.3(6) . . . . ?
C5A N1 C1 C2 129.7(5) . . . . ?
C6 N4 C2 C3 1.1(7) . . . . ?
Pt1 N4 C2 C3 179.0(4) . . . . ?
C6 N4 C2 C1 177.6(4) . . . . ?
Pt1 N4 C2 C1 -4.4(6) . . . . ?
N1 C1 C2 N4 56.6(6) . . . . ?
N1 C1 C2 C3 -126.9(5) . . . . ?
N4 C2 C3 C4 -0.3(8) . . . . ?
C1 C2 C3 C4 -176.7(5) . . . . ?
C2 C3 C4 C5 0.2(8) . . . . ?
C3 C4 C5 C6 -1.0(9) . . . . ?
C2 N4 C6 C5 -1.9(7) . . . . ?
Pt1 N4 C6 C5 -179.8(4) . . . . ?
C4 C5 C6 N4 1.9(9) . . . . ?
N2 N3 C4A C5A -0.2(5) . . . . ?
N2 N3 C4A C1B -179.3(4) . . . . ?
N2 N1 C5A C4A 0.8(5) . . . . ?
C1 N1 C5A C4A 178.0(5) . . . . ?
N3 C4A C5A N1 -0.4(5) . . . . ?
C1B C4A C5A N1 178.6(4) . . . . ?
N3 C4A C1B C2B 6.1(7) . . . . ?
C5A C4A C1B C2B -172.8(5) . . . . ?
N3 C4A C1B C6B -175.3(4) . . . . ?
C5A C4A C1B C6B 5.8(7) . . . . ?
C6B C1B C2B C3B 1.8(8) . . . . ?
C4A C1B C2B C3B -179.6(5) . . . . ?
C1B C2B C3B C4B -0.8(9) . . . . ?
C2B C3B C4B C5B -0.4(9) . . . . ?
C3B C4B C5B C6B 0.8(8) . . . . ?
C4B C5B C6B C1B 0.2(8) . . . . ?
C2B C1B C6B C5B -1.5(8) . . . . ?
C4A C1B C6B C5B 179.9(5) . . . . ?
